data_1520538
loop_
_publ_author_name
'Crossley, D. L.'
'Cade, I. A.'
'Clark, E. R.'
'Escande, A.'
'Humphries, M. J.'
'King, S. M.'
'Vitorica-Yrezabal, I.'
'Ingleson, M. J.'
'Turner, M. L.'

_publ_section_title
;
 Enhancing electron affinity and tuning band gap in donor--acceptor
 organic semiconductors by benzothiadiazole directed C--H borylation
;
_journal_issue 9
_journal_name_full 'Chem. Sci.'
_journal_page_first 5144
_journal_paper_doi 10.1039/C5SC01800E
_journal_volume 6
_journal_year 2015
_chemical_compound_source 'University of Manchester'
_chemical_formula_moiety 'C42 H49 B1 N2 S3'
_chemical_formula_sum 'C42 H49 B N2 S3'
_chemical_formula_weight 688.87
_space_group_IT_number 2
_symmetry_cell_setting triclinic
_symmetry_space_group_name_Hall '-P 1'
_symmetry_space_group_name_H-M 'P -1'
_atom_sites_solution_hydrogens difmap
_atom_sites_solution_primary direct
_audit_update_record
;
2015-02-23 deposited with the CCDC.
2015-06-12 downloaded from the CCDC.
;
_cell_angle_alpha 74.649(8)
_cell_angle_beta 85.857(8)
_cell_angle_gamma 83.373(8)
_cell_formula_units_Z 2
_cell_length_a 6.3487(6)
_cell_length_b 16.1168(15)
_cell_length_c 19.3671(17)
_cell_measurement_reflns_used 2965
_cell_measurement_temperature 220
_cell_measurement_theta_max 57.4720
_cell_measurement_theta_min 2.8780
_cell_volume 1896.4(3)
_computing_cell_refinement 'CrysAlis, (Oxford Diffraction, 2002)'
_computing_data_collection 'Apex2 (Bruker AXS, 2006)'
_computing_data_reduction 'CrysAlis, (Oxford Diffraction, 2002)'
_computing_molecular_graphics 'Ortep3 v. 2.02 (LJ Farrugia, 1997)'
_computing_publication_material 'CRYSTALS (Betteridge et al., 2003)'
_computing_structure_refinement 'CRYSTALS (Betteridge et al., 2003)'
_computing_structure_solution 'SIR92 (Altomare et al., 1994)'
_diffrn_ambient_temperature 220
_diffrn_measured_fraction_theta_full 0.976
_diffrn_measured_fraction_theta_max 0.916
_diffrn_measurement_details
;
  1 omega -104.76   78.24   1.0000   60.0000
omega____ theta____ kappa____ phi______ frames
    -      -74.5162   73.8669  122.2950 183

  2 omega  -99.53   53.47   1.0000   60.0000
omega____ theta____ kappa____ phi______ frames
    -      -79.7412   73.8669 -129.6400 153

  3 omega  -87.24   14.76   1.0000   60.0000
omega____ theta____ kappa____ phi______ frames
    -      -72.4463   73.8669  -27.6087 102

  4 omega  -89.30   68.70   1.0000   60.0000
omega____ theta____ kappa____ phi______ frames
    -      -79.5141   73.8669  179.5438 158

  5 phi    -13.92  167.20   1.0006   59.9980
omega____ theta____ kappa____ phi______ frames
 -13.4163   -2.6263   73.8669     -     181

  6 omega  -91.93   66.07   1.0000   60.0000
omega____ theta____ kappa____ phi______ frames
    -      -77.1363   73.8669   79.4963 158

;
_diffrn_measurement_device_type 'Saxi-CrysAlisPro-abstract goniometer imported SAXI images'
_diffrn_measurement_method '\w and \p scans'
_diffrn_radiation_monochromator graphite
_diffrn_radiation_source 'Enhance (Cu) X-ray Source'
_diffrn_radiation_type 'Cu K\a'
_diffrn_radiation_wavelength 1.5418
_diffrn_reflns_av_R_equivalents 0.060
_diffrn_reflns_limit_h_max 6
_diffrn_reflns_limit_h_min -6
_diffrn_reflns_limit_k_max 17
_diffrn_reflns_limit_k_min -16
_diffrn_reflns_limit_l_max 20
_diffrn_reflns_limit_l_min 0
_diffrn_reflns_number 4765
_diffrn_reflns_theta_full 51.360
_diffrn_reflns_theta_max 57.604
_diffrn_reflns_theta_min 2.368
_diffrn_standards_number 0
_exptl_absorpt_coefficient_mu 2.015
_exptl_absorpt_correction_T_max 1.00000
_exptl_absorpt_correction_T_min 0.34316
_exptl_absorpt_correction_type multi-scan
_exptl_absorpt_process_details
;
CrysAlisPro, Agilent Technologies,
Version 1.171.36.24 (release 03-12-2012 CrysAlis171 .NET)
(compiled Dec  3 2012,18:21:49)
Empirical absorption correction using spherical harmonics,
 implemented in SCALE3 ABSPACK scaling algorithm.
;
_exptl_crystal_colour purple
_exptl_crystal_density_diffrn 1.206
_exptl_crystal_density_method 'not measured'
_exptl_crystal_description needle
_exptl_crystal_F_000 736
_exptl_crystal_size_max 0.50
_exptl_crystal_size_mid 0.02
_exptl_crystal_size_min 0.02
_refine_diff_density_max 0.67
_refine_diff_density_min -0.58
_refine_ls_extinction_method None
_refine_ls_goodness_of_fit_ref 0.9336
_refine_ls_hydrogen_treatment mixed
_refine_ls_matrix_type full
_refine_ls_number_parameters 434
_refine_ls_number_reflns 4733
_refine_ls_number_restraints 0
_refine_ls_R_factor_all 0.1482
_refine_ls_R_factor_gt 0.1185
_refine_ls_shift/su_max 0.0006195
_refine_ls_shift/su_mean 0.0001063
_refine_ls_structure_factor_coef Fsqd
_refine_ls_weighting_details
;
 Method, part 1, Chebychev polynomial, (Watkin, 1994, Prince, 1982) 
 [weight] = 1.0/[A~0~*T~0~(x)+A~1~*T~1~(x) ... +A~n-1~]*T~n-1~(x)] 
 where A~i~ are the Chebychev coefficients listed below and x= Fcalc/Fmax 
 Method = Robust Weighting (Prince, 1982) 
 W = [weight] * [1-(deltaF/6*sigmaF)^2^]^2^ 
 A~i~ are: 
 0.247E+04 0.415E+04 0.261E+04 0.113E+04 261. 
;
_refine_ls_weighting_scheme calc
_refine_ls_wR_factor_all 0.3498
_refine_ls_wR_factor_gt 0.3212
_refine_ls_wR_factor_ref 0.3498
_reflns_limit_h_max 6
_reflns_limit_h_min -6
_reflns_limit_k_max 17
_reflns_limit_k_min -16
_reflns_limit_l_max 20
_reflns_limit_l_min 0
_reflns_number_gt 3194
_reflns_number_total 4765
_reflns_threshold_expression I>2.0\s(I)
_oxford_diffrn_Wilson_B_factor 4.15
_oxford_diffrn_Wilson_scale 0.26
_oxford_refine_ls_r_factor_ref 0.1482
_oxford_refine_ls_scale 2.61(10)
_oxford_reflns_number_all 4733
_oxford_reflns_threshold_expression_ref I>-3.0\s(I)
_cod_data_source_file c5sc01800e2.cif
_cod_data_source_block 1
_cod_depositor_comments 'Adding full bibliography for 1520535--1520540.cif.'
_cod_original_sg_symbol_H-M 'P -1 '
_cod_original_formula_sum 'C42 H49 B1 N2 S3'
_cod_database_code 1520538

loop_
_symmetry_equiv_pos_as_xyz
x,y,z
-x,-y,-z

loop_
_atom_site_label
_atom_site_type_symbol
_atom_site_fract_x
_atom_site_fract_y
_atom_site_fract_z
_atom_site_U_iso_or_equiv
_atom_site_occupancy
_atom_site_adp_type
_atom_site_refinement_flags_posn
C1 C 0.322(5) 1.0827(17) 0.5696(16) 0.2276 1.0000 Uani .
C2 C 0.215(5) 1.007(2) 0.5808(16) 0.2441 1.0000 Uani .
C3 C 0.061(4) 0.9843(12) 0.6327(12) 0.1621 1.0000 Uani .
C4 C -0.024(5) 0.9035(13) 0.6479(12) 0.1846 1.0000 Uani .
C5 C -0.211(4) 0.8746(13) 0.7004(13) 0.1658 1.0000 Uani .
C6 C -0.297(3) 0.7938(9) 0.7109(10) 0.1426 1.0000 Uani .
C7 C -0.443(2) 0.7551(8) 0.7682(9) 0.1115 1.0000 Uani .
C8 C -0.4883(15) 0.6632(7) 0.7751(6) 0.0720 1.0000 Uani .
C9 C -0.2877(13) 0.6009(6) 0.7830(5) 0.0557 1.0000 Uani .
C10 C -0.1773(13) 0.5718(6) 0.7296(4) 0.0542 1.0000 Uani .
C11 C 0.0211(13) 0.5236(5) 0.7506(4) 0.0509 1.0000 Uani .
C12 C 0.0523(13) 0.5179(6) 0.8227(4) 0.0544 1.0000 Uani .
C13 C 0.2345(14) 0.4728(5) 0.8612(4) 0.0544 1.0000 Uani .
C14 C 0.3956(14) 0.4336(6) 0.8217(4) 0.0556 1.0000 Uani .
C15 C 0.5789(14) 0.3852(6) 0.8529(4) 0.0551 1.0000 Uani .
C16 C 0.6170(14) 0.3729(6) 0.9266(4) 0.0542 1.0000 Uani .
C17 C 0.4559(14) 0.4103(6) 0.9630(4) 0.0585 1.0000 Uani .
C18 C 0.2779(14) 0.4593(5) 0.9319(4) 0.0541 1.0000 Uani .
C19 C 0.8089(14) 0.3240(6) 0.9591(5) 0.0597 1.0000 Uani .
C20 C 0.8667(15) 0.3129(6) 1.0301(5) 0.0640 1.0000 Uani .
C21 C 1.0525(17) 0.2619(6) 1.0470(4) 0.0660 1.0000 Uani .
C22 C 1.1512(15) 0.2324(6) 0.9901(5) 0.0628 1.0000 Uani .
C23 C 1.3507(16) 0.1749(6) 0.9875(5) 0.0672 1.0000 Uani .
C24 C 1.4711(15) 0.1460(6) 1.0548(5) 0.0661 1.0000 Uani .
C25 C 1.6713(14) 0.0861(6) 1.0500(5) 0.0613 1.0000 Uani .
C26 C 1.7902(16) 0.0556(7) 1.1184(5) 0.0720 1.0000 Uani .
C27 C 1.9815(19) -0.0097(7) 1.1121(6) 0.0817 1.0000 Uani .
C28 C 2.1115(16) -0.0400(7) 1.1785(6) 0.0730 1.0000 Uani .
C29 C 2.3043(17) -0.1039(8) 1.1730(7) 0.0903 1.0000 Uani .
C30 C 2.431(3) -0.1299(9) 1.2371(8) 0.1171 1.0000 Uani .
C31 C 0.2953(14) 0.5609(6) 0.6350(5) 0.0606 1.0000 Uani .
C32 C 0.2311(16) 0.6503(6) 0.6224(5) 0.0649 1.0000 Uani .
C33 C 0.3199(19) 0.7114(7) 0.5696(6) 0.0794 1.0000 Uani .
C34 C 0.4892(19) 0.6876(7) 0.5252(6) 0.0801 1.0000 Uani .
C35 C 0.5564(18) 0.6010(7) 0.5355(5) 0.0771 1.0000 Uani .
C36 C 0.4588(14) 0.5389(6) 0.5880(5) 0.0599 1.0000 Uani .
C37 C 0.1093(13) 0.4130(6) 0.6660(4) 0.0564 1.0000 Uani .
C38 C 0.0065(14) 0.4374(6) 0.6009(4) 0.0595 1.0000 Uani .
C39 C -0.0764(16) 0.3774(7) 0.5727(5) 0.0672 1.0000 Uani .
C40 C -0.0555(16) 0.2920(7) 0.6087(5) 0.0715 1.0000 Uani .
C41 C 0.0410(16) 0.2655(7) 0.6727(5) 0.0713 1.0000 Uani .
C42 C 0.1219(13) 0.3259(6) 0.7013(5) 0.0595 1.0000 Uani .
S3 S 0.9999(4) 0.26957(15) 0.91613(11) 0.0609 1.0000 Uani .
S1 S -0.1564(3) 0.57257(15) 0.86072(11) 0.0590 1.0000 Uani .
B1 B 0.1961(15) 0.4863(7) 0.6980(5) 0.0551 1.0000 Uani .
N1 N 0.3894(11) 0.4363(5) 0.7503(3) 0.0543 1.0000 Uani .
N2 N 0.7080(11) 0.3521(5) 0.8048(4) 0.0598 1.0000 Uani .
S2 S 0.6058(4) 0.38110(16) 0.72868(11) 0.0621 1.0000 Uani .
H11 H 0.4199 1.0858 0.5297 0.2839 1.0000 Uiso R
H12 H 0.3970 1.0799 0.6111 0.2839 1.0000 Uiso R
H13 H 0.2217 1.1332 0.5596 0.2839 1.0000 Uiso .
H21 H 0.3219 0.9600 0.5879 0.2943 1.0000 Uiso R
H22 H 0.1451 1.0135 0.5367 0.2943 1.0000 Uiso .
H31 H 0.1197 0.9870 0.6758 0.1982 1.0000 Uiso R
H32 H -0.0563 1.0269 0.6221 0.1982 1.0000 Uiso .
H41 H 0.0909 0.8619 0.6654 0.2319 1.0000 Uiso R
H42 H -0.0591 0.8969 0.6033 0.2319 1.0000 Uiso .
H51 H -0.1712 0.8764 0.7463 0.2006 1.0000 Uiso R
H52 H -0.3273 0.9179 0.6848 0.2006 1.0000 Uiso .
H61 H -0.1766 0.7524 0.7138 0.1705 1.0000 Uiso R
H62 H -0.3679 0.7986 0.6682 0.1705 1.0000 Uiso R
H71 H -0.3851 0.7560 0.8119 0.1330 1.0000 Uiso R
H72 H -0.5742 0.7902 0.7621 0.1330 1.0000 Uiso R
H81 H -0.5800 0.6454 0.8161 0.0869 1.0000 Uiso R
H82 H -0.5562 0.6615 0.7335 0.0869 1.0000 Uiso R
H101 H -0.2275 0.5827 0.6827 0.0655 1.0000 Uiso R
H171 H 0.4675 0.4017 1.0131 0.0706 1.0000 Uiso R
H181 H 0.1799 0.4856 0.9611 0.0654 1.0000 Uiso R
H201 H 0.7836 0.3384 1.0633 0.0777 1.0000 Uiso R
H211 H 1.1095 0.2482 1.0931 0.0804 1.0000 Uiso R
H231 H 1.4416 0.2050 0.9505 0.0809 1.0000 Uiso R
H232 H 1.3153 0.1246 0.9759 0.0809 1.0000 Uiso R
H241 H 1.5101 0.1960 1.0660 0.0806 1.0000 Uiso R
H242 H 1.3803 0.1167 1.0922 0.0806 1.0000 Uiso R
H251 H 1.7636 0.1159 1.0134 0.0744 1.0000 Uiso R
H252 H 1.6328 0.0368 1.0377 0.0744 1.0000 Uiso R
H261 H 1.8387 0.1041 1.1292 0.0866 1.0000 Uiso R
H262 H 1.6963 0.0289 1.1561 0.0866 1.0000 Uiso R
H271 H 2.0716 0.0165 1.0731 0.0993 1.0000 Uiso R
H272 H 1.9313 -0.0588 1.1028 0.0993 1.0000 Uiso R
H281 H 2.1595 0.0094 1.1880 0.0885 1.0000 Uiso R
H282 H 2.0214 -0.0668 1.2173 0.0885 1.0000 Uiso R
H291 H 2.3926 -0.0779 1.1333 0.1087 1.0000 Uiso R
H292 H 2.2565 -0.1542 1.1652 0.1087 1.0000 Uiso R
H301 H 2.5480 -0.1696 1.2301 0.1424 1.0000 Uiso R
H302 H 2.4815 -0.0803 1.2454 0.1424 1.0000 Uiso R
H303 H 2.3453 -0.1566 1.2773 0.1424 1.0000 Uiso R
H321 H 0.1207 0.6687 0.6525 0.0786 1.0000 Uiso R
H331 H 0.2672 0.7705 0.5625 0.0959 1.0000 Uiso R
H341 H 0.5553 0.7301 0.4893 0.0960 1.0000 Uiso R
H351 H 0.6705 0.5834 0.5063 0.0935 1.0000 Uiso R
H361 H 0.5046 0.4795 0.5924 0.0721 1.0000 Uiso R
H381 H -0.0070 0.4966 0.5752 0.0715 1.0000 Uiso R
H391 H -0.1471 0.3959 0.5288 0.0818 1.0000 Uiso R
H401 H -0.1077 0.2506 0.5891 0.0864 1.0000 Uiso R
H411 H 0.0531 0.2061 0.6980 0.0861 1.0000 Uiso R
H421 H 0.1872 0.3067 0.7462 0.0718 1.0000 Uiso R

loop_
_atom_site_aniso_label
_atom_site_aniso_U_11
_atom_site_aniso_U_22
_atom_site_aniso_U_33
_atom_site_aniso_U_23
_atom_site_aniso_U_13
_atom_site_aniso_U_12
C1 0.28(3) 0.17(2) 0.23(3) -0.067(19) 0.12(2) -0.08(2)
C2 0.26(3) 0.21(3) 0.22(3) 0.02(2) 0.08(2) -0.10(3)
C3 0.19(2) 0.116(14) 0.162(17) -0.015(12) 0.001(16) -0.012(14)
C4 0.25(3) 0.123(15) 0.174(19) -0.020(13) 0.073(18) -0.070(17)
C5 0.19(2) 0.133(15) 0.19(2) -0.048(14) -0.038(17) -0.049(15)
C6 0.174(16) 0.076(9) 0.157(15) -0.006(9) 0.029(13) -0.008(10)
C7 0.110(10) 0.085(9) 0.141(12) -0.042(9) -0.026(9) 0.027(8)
C8 0.059(6) 0.090(7) 0.071(6) -0.035(5) -0.005(5) 0.010(5)
C9 0.039(4) 0.066(5) 0.066(5) -0.023(4) -0.001(4) -0.009(4)
C10 0.054(5) 0.069(5) 0.041(4) -0.014(4) -0.011(4) -0.004(4)
C11 0.051(5) 0.059(5) 0.043(4) -0.010(4) -0.005(4) -0.013(4)
C12 0.046(5) 0.070(5) 0.045(5) -0.011(4) -0.001(4) -0.006(4)
C13 0.063(5) 0.057(5) 0.045(5) -0.015(4) 0.002(4) -0.011(4)
C14 0.061(5) 0.065(5) 0.042(5) -0.013(4) -0.012(4) -0.007(4)
C15 0.058(5) 0.063(5) 0.041(4) -0.009(4) 0.002(4) -0.006(4)
C16 0.057(5) 0.062(5) 0.047(5) -0.018(4) -0.004(4) -0.010(4)
C17 0.058(5) 0.074(6) 0.042(5) -0.012(4) -0.005(4) -0.008(5)
C18 0.061(5) 0.052(5) 0.050(5) -0.016(4) -0.013(4) 0.003(4)
C19 0.057(5) 0.062(5) 0.053(5) 0.001(4) -0.015(4) -0.006(4)
C20 0.062(6) 0.079(6) 0.049(5) -0.012(4) -0.022(4) 0.002(5)
C21 0.094(7) 0.070(6) 0.035(5) -0.012(4) -0.011(5) -0.015(6)
C22 0.060(5) 0.066(5) 0.057(5) -0.007(4) -0.002(4) -0.008(5)
C23 0.073(6) 0.067(6) 0.067(6) -0.024(5) -0.001(5) -0.014(5)
C24 0.061(6) 0.072(6) 0.063(6) -0.009(5) -0.013(4) -0.012(5)
C25 0.052(5) 0.061(5) 0.064(5) -0.008(4) -0.013(4) 0.013(4)
C26 0.063(6) 0.075(6) 0.073(6) -0.011(5) -0.013(5) -0.001(5)
C27 0.099(8) 0.073(7) 0.073(7) -0.018(5) -0.012(6) -0.008(6)
C28 0.063(6) 0.067(6) 0.083(7) -0.008(5) -0.017(5) 0.001(5)
C29 0.066(7) 0.084(7) 0.116(9) -0.022(7) -0.026(6) 0.019(6)
C30 0.127(12) 0.088(8) 0.132(12) -0.020(8) -0.037(10) 0.003(8)
C31 0.049(5) 0.077(6) 0.053(5) -0.015(4) -0.004(4) 0.001(4)
C32 0.071(6) 0.075(6) 0.052(5) -0.019(5) -0.001(4) -0.015(5)
C33 0.101(8) 0.072(6) 0.068(6) -0.019(5) -0.007(6) -0.014(6)
C34 0.096(8) 0.079(7) 0.065(6) -0.011(5) -0.004(6) -0.026(6)
C35 0.086(7) 0.091(8) 0.053(6) -0.018(5) -0.004(5) -0.006(6)
C36 0.052(5) 0.072(6) 0.055(5) -0.017(5) -0.009(4) 0.002(4)
C37 0.048(5) 0.073(6) 0.049(5) -0.018(4) 0.000(4) -0.009(4)
C38 0.060(5) 0.066(5) 0.051(5) -0.013(4) -0.004(4) -0.009(4)
C39 0.071(6) 0.087(7) 0.045(5) -0.009(5) -0.002(4) -0.032(5)
C40 0.075(6) 0.078(7) 0.074(7) -0.037(6) -0.004(5) -0.013(5)
C41 0.070(6) 0.075(6) 0.072(6) -0.019(5) -0.011(5) -0.012(5)
C42 0.045(5) 0.084(7) 0.048(5) -0.015(5) -0.008(4) 0.002(4)
S3 0.0628(14) 0.0680(14) 0.0509(13) -0.0143(10) -0.0093(10) -0.0010(11)
S1 0.0541(13) 0.0734(14) 0.0512(13) -0.0214(11) -0.0024(10) -0.0001(10)
B1 0.039(5) 0.072(6) 0.055(6) -0.021(5) -0.009(4) 0.003(5)
N1 0.058(4) 0.061(4) 0.041(4) -0.011(3) 0.001(3) -0.004(3)
N2 0.058(4) 0.065(4) 0.058(4) -0.018(4) -0.003(4) -0.006(4)
S2 0.0584(13) 0.0819(15) 0.0454(12) -0.0188(11) -0.0039(10) 0.0028(11)

loop_
_atom_type_symbol
_atom_type_scat_dispersion_real
_atom_type_scat_dispersion_imag
_atom_type_scat_Cromer_Mann_a1
_atom_type_scat_Cromer_Mann_b1
_atom_type_scat_Cromer_Mann_a2
_atom_type_scat_Cromer_Mann_b2
_atom_type_scat_Cromer_Mann_a3
_atom_type_scat_Cromer_Mann_b3
_atom_type_scat_Cromer_Mann_a4
_atom_type_scat_Cromer_Mann_b4
_atom_type_scat_Cromer_Mann_c
_atom_type_scat_source
C 0.0181 0.0091 2.3100 20.8439 1.0200 10.2075 1.5886 0.5687 0.8650 51.6512 0.2156 'International Tables Vol C 4.2.6.8 and 6.1.1.4'
H 0.0000 0.0000 0.4930 10.5109 0.3229 26.1257 0.1402 3.1424 0.0408 57.7998 0.0030 'International Tables Vol C 4.2.6.8 and 6.1.1.4'
B 0.0090 0.0039 2.0545 23.2185 1.3326 1.0210 1.0979 60.3498 0.7068 0.1403 -0.1932 'International Tables Vol C 4.2.6.8 and 6.1.1.4'
N 0.0311 0.0180 12.2126 0.0057 3.1322 9.8933 2.0125 28.9975 1.1663 0.5826 -11.5290 'International Tables Vol C 4.2.6.8 and 6.1.1.4'
S 0.3331 0.5567 6.9053 1.4679 5.2034 22.2151 1.4379 0.2536 1.5863 56.1720 0.8669 'International Tables Vol C 4.2.6.8 and 6.1.1.4'

loop_
_geom_angle_atom_site_label_1
_geom_angle_atom_site_label_2
_geom_angle_atom_site_label_3
_geom_angle
_geom_angle_publ_flag
C2 C1 H11 109.0 no
C2 C1 H12 109.5 no
H11 C1 H12 109.5 no
C2 C1 H13 109.7 no
H11 C1 H13 108.8 no
H12 C1 H13 110.3 no
C1 C2 C3 124(3) yes
C1 C2 H21 105.9 no
C3 C2 H21 106.4 no
C1 C2 H22 105.4 no
C3 C2 H22 104.2 no
H21 C2 H22 110.3 no
C2 C3 C4 123(2) yes
C2 C3 H31 105.3 no
C4 C3 H31 106.4 no
C2 C3 H32 107.4 no
C4 C3 H32 105.6 no
H31 C3 H32 109.0 no
C3 C4 C5 126.8(20) yes
C3 C4 H41 104.5 no
C5 C4 H41 104.1 no
C3 C4 H42 105.6 no
C5 C4 H42 106.4 no
H41 C4 H42 108.3 no
C4 C5 C6 124.2(19) yes
C4 C5 H51 106.6 no
C6 C5 H51 106.0 no
C4 C5 H52 105.0 no
C6 C5 H52 104.9 no
H51 C5 H52 109.6 no
C5 C6 C7 127.1(17) yes
C5 C6 H61 104.6 no
C7 C6 H61 105.1 no
C5 C6 H62 105.2 no
C7 C6 H62 104.7 no
H61 C6 H62 109.5 no
C6 C7 C8 118.2(12) yes
C6 C7 H71 107.0 no
C8 C7 H71 107.2 no
C6 C7 H72 107.5 no
C8 C7 H72 107.3 no
H71 C7 H72 109.5 no
C7 C8 C9 112.2(9) yes
C7 C8 H81 108.9 no
C9 C8 H81 108.7 no
C7 C8 H82 108.6 no
C9 C8 H82 108.8 no
H81 C8 H82 109.5 no
C8 C9 C10 126.3(8) yes
C8 C9 S1 120.6(7) yes
C10 C9 S1 112.5(7) yes
C9 C10 C11 113.8(7) yes
C9 C10 H101 123.1 no
C11 C10 H101 123.0 no
C10 C11 C12 110.3(7) yes
C10 C11 B1 125.6(7) yes
C12 C11 B1 124.0(8) yes
C11 C12 C13 124.8(8) yes
C11 C12 S1 111.8(6) yes
C13 C12 S1 123.4(6) yes
C12 C13 C14 116.6(7) yes
C12 C13 C18 130.1(8) yes
C14 C13 C18 113.3(8) yes
C13 C14 C15 122.8(7) yes
C13 C14 N1 125.0(8) yes
C15 C14 N1 112.2(8) yes
C14 C15 C16 121.8(8) yes
C14 C15 N2 112.3(7) yes
C16 C15 N2 125.9(8) yes
C15 C16 C17 113.4(8) yes
C15 C16 C19 122.2(8) yes
C17 C16 C19 124.4(8) yes
C16 C17 C18 124.5(8) yes
C16 C17 H171 117.8 no
C18 C17 H171 117.7 no
C17 C18 C13 124.0(8) yes
C17 C18 H181 118.0 no
C13 C18 H181 118.0 no
C16 C19 C20 126.3(9) yes
C16 C19 S3 124.7(7) yes
C20 C19 S3 109.0(7) yes
C19 C20 C21 114.0(9) yes
C19 C20 H201 123.1 no
C21 C20 H201 123.0 no
C20 C21 C22 113.7(8) yes
C20 C21 H211 123.1 no
C22 C21 H211 123.2 no
C21 C22 C23 129.8(9) yes
C21 C22 S3 109.7(7) yes
C23 C22 S3 120.4(7) yes
C22 C23 C24 116.3(8) yes
C22 C23 H231 107.7 no
C24 C23 H231 107.9 no
C22 C23 H232 107.7 no
C24 C23 H232 107.7 no
H231 C23 H232 109.5 no
C23 C24 C25 114.5(8) yes
C23 C24 H241 108.1 no
C25 C24 H241 108.1 no
C23 C24 H242 108.3 no
C25 C24 H242 108.3 no
H241 C24 H242 109.5 no
C24 C25 C26 114.4(8) yes
C24 C25 H251 108.3 no
C26 C25 H251 108.2 no
C24 C25 H252 108.2 no
C26 C25 H252 108.2 no
H251 C25 H252 109.5 no
C25 C26 C27 112.1(8) yes
C25 C26 H261 108.8 no
C27 C26 H261 108.8 no
C25 C26 H262 108.8 no
C27 C26 H262 108.8 no
H261 C26 H262 109.5 no
C26 C27 C28 114.2(9) yes
C26 C27 H271 108.3 no
C28 C27 H271 108.2 no
C26 C27 H272 108.3 no
C28 C27 H272 108.3 no
H271 C27 H272 109.5 no
C27 C28 C29 115.1(9) yes
C27 C28 H281 108.0 no
C29 C28 H281 108.1 no
C27 C28 H282 107.9 no
C29 C28 H282 108.1 no
H281 C28 H282 109.5 no
C28 C29 C30 114.0(11) yes
C28 C29 H291 108.4 no
C30 C29 H291 108.3 no
C28 C29 H292 108.3 no
C30 C29 H292 108.3 no
H291 C29 H292 109.5 no
C29 C30 H301 109.5 no
C29 C30 H302 109.5 no
H301 C30 H302 109.5 no
C29 C30 H303 109.5 no
H301 C30 H303 109.5 no
H302 C30 H303 109.5 no
C32 C31 C36 115.0(8) yes
C32 C31 B1 124.8(8) yes
C36 C31 B1 120.3(8) yes
C31 C32 C33 123.3(9) yes
C31 C32 H321 118.5 no
C33 C32 H321 118.3 no
C32 C33 C34 120.5(10) yes
C32 C33 H331 119.7 no
C34 C33 H331 119.8 no
C33 C34 C35 118.2(10) yes
C33 C34 H341 120.9 no
C35 C34 H341 120.9 no
C34 C35 C36 120.8(10) yes
C34 C35 H351 119.6 no
C36 C35 H351 119.6 no
C31 C36 C35 122.3(9) yes
C31 C36 H361 118.9 no
C35 C36 H361 118.8 no
C38 C37 C42 116.2(8) yes
C38 C37 B1 120.1(8) yes
C42 C37 B1 123.7(8) yes
C37 C38 C39 122.1(9) yes
C37 C38 H381 118.9 no
C39 C38 H381 119.0 no
C38 C39 C40 119.6(9) yes
C38 C39 H391 120.2 no
C40 C39 H391 120.3 no
C39 C40 C41 120.3(9) yes
C39 C40 H401 120.0 no
C41 C40 H401 119.7 no
C40 C41 C42 120.1(9) yes
C40 C41 H411 120.1 no
C42 C41 H411 119.8 no
C41 C42 C37 121.8(8) yes
C41 C42 H421 119.1 no
C37 C42 H421 119.1 no
C22 S3 C19 93.6(4) yes
C12 S1 C9 91.6(4) yes
C37 B1 C11 112.6(7) yes
C37 B1 C31 111.5(7) yes
C11 B1 C31 113.7(8) yes
C37 B1 N1 106.1(7) yes
C11 B1 N1 104.6(7) yes
C31 B1 N1 107.5(7) yes
B1 N1 C14 124.9(7) yes
B1 N1 S2 127.4(5) yes
C14 N1 S2 107.7(6) yes
C15 N2 S2 109.5(6) yes
N1 S2 N2 98.4(4) yes

loop_
_geom_bond_atom_site_label_1
_geom_bond_atom_site_label_2
_geom_bond_distance
_geom_bond_publ_flag
C1 C2 1.42(3) yes
C1 H11 0.950 no
C1 H12 0.950 no
C1 H13 0.960 no
C2 C3 1.36(3) yes
C2 H21 0.950 no
C2 H22 0.965 no
C3 C4 1.42(3) yes
C3 H31 0.950 no
C3 H32 0.949 no
C4 C5 1.53(3) yes
C4 H41 0.950 no
C4 H42 0.942 no
C5 C6 1.43(2) yes
C5 H51 0.950 no
C5 H52 0.963 no
C6 C7 1.45(2) yes
C6 H61 0.950 no
C6 H62 0.950 no
C7 C8 1.511(17) yes
C7 H71 0.950 no
C7 H72 0.950 no
C8 C9 1.518(13) yes
C8 H81 0.950 no
C8 H82 0.950 no
C9 C10 1.363(12) yes
C9 S1 1.702(9) yes
C10 C11 1.427(12) yes
C10 H101 0.950 no
C11 C12 1.402(11) yes
C11 B1 1.624(13) yes
C12 C13 1.437(12) yes
C12 S1 1.735(9) yes
C13 C14 1.422(12) yes
C13 C18 1.371(11) yes
C14 C15 1.403(13) yes
C14 N1 1.375(10) yes
C15 C16 1.423(11) yes
C15 N2 1.369(11) yes
C16 C17 1.373(12) yes
C16 C19 1.458(13) yes
C17 C18 1.380(12) yes
C17 H171 0.950 no
C18 H181 0.950 no
C19 C20 1.409(12) yes
C19 S3 1.711(10) yes
C20 C21 1.366(14) yes
C20 H201 0.950 no
C21 C22 1.393(13) yes
C21 H211 0.950 no
C22 C23 1.487(14) yes
C22 S3 1.716(9) yes
C23 C24 1.496(13) yes
C23 H231 0.950 no
C23 H232 0.950 no
C24 C25 1.517(13) yes
C24 H241 0.950 no
C24 H242 0.950 no
C25 C26 1.510(13) yes
C25 H251 0.950 no
C25 H252 0.950 no
C26 C27 1.533(15) yes
C26 H261 0.950 no
C26 H262 0.950 no
C27 C28 1.516(14) yes
C27 H271 0.950 no
C27 H272 0.950 no
C28 C29 1.522(15) yes
C28 H281 0.950 no
C28 H282 0.950 no
C29 C30 1.468(17) yes
C29 H291 0.950 no
C29 H292 0.950 no
C30 H301 0.950 no
C30 H302 0.950 no
C30 H303 0.950 no
C31 C32 1.411(14) yes
C31 C36 1.408(13) yes
C31 B1 1.618(14) yes
C32 C33 1.359(14) yes
C32 H321 0.950 no
C33 C34 1.410(16) yes
C33 H331 0.950 no
C34 C35 1.378(15) yes
C34 H341 0.950 no
C35 C36 1.390(14) yes
C35 H351 0.950 no
C36 H361 0.950 no
C37 C38 1.404(12) yes
C37 C42 1.385(13) yes
C37 B1 1.634(13) yes
C38 C39 1.396(13) yes
C38 H381 0.950 no
C39 C40 1.364(14) yes
C39 H391 0.950 no
C40 C41 1.366(14) yes
C40 H401 0.950 no
C41 C42 1.400(13) yes
C41 H411 0.950 no
C42 H421 0.950 no
B1 N1 1.644(12) yes
N1 S2 1.639(7) yes
N2 S2 1.586(8) yes

loop_
_oxford_twin_element_scale_factors
0.736(6)
0.264(6)
